data_4323730
loop_
_publ_author_name
'Mathias O. Senge'
'Werner W. Kalisch'

_publ_section_title
;
 Synthesis and Structural Characterization of Nonplanar
 Tetraphenylporphyrins and Their Metal Complexes with Graded Degrees of
 \b-Ethyl Substitution
;
_journal_name_full 'Inorganic Chemistry'
_journal_page_first 6103
_journal_page_last 6116
_journal_paper_doi 10.1021/ic970765g
_journal_volume 36
_journal_year 1997
_chemical_compound_source synthetic
_chemical_formula_moiety 'C48 H38 N4'
_chemical_formula_structural 'C48 H38 N4'
_chemical_formula_sum 'C48 H38 N4'
_chemical_formula_weight 670.82
_chemical_name_common DEtTPP
_chemical_name_systematic
; 
 2,3-Diethyl-5,10,15,20-tetraphenylporphyrin 
;
_space_group_IT_number 9
_symmetry_cell_setting monoclinic
_symmetry_space_group_name_Hall 'C -2yc'
_symmetry_space_group_name_H-M 'C 1 c 1'
_atom_sites_solution_hydrogens geom
_atom_sites_solution_primary direct
_atom_sites_solution_secondary difmap
_audit_creation_method SHELXL
_cell_angle_alpha 90.00
_cell_angle_beta 109.65(5)
_cell_angle_gamma 90.00
_cell_formula_units_Z 4
_cell_length_a 18.333(12)
_cell_length_b 20.664(14)
_cell_length_c 10.180(6)
_cell_measurement_reflns_used 24
_cell_measurement_temperature 130(2)
_cell_measurement_theta_max 13
_cell_measurement_theta_min 10
_cell_volume 3632(4)
_computing_cell_refinement 'Siemens P3'
_computing_data_collection 'Siemens P3'
_computing_data_reduction 'XDISK, Shelxtl-Plus, Siemens, 1994'
_computing_molecular_graphics 'XP, Shelxtl-Plus, Siemens, 1994'
_computing_publication_material 'XCIF, Shelxtl-Plus, Siemens, 1994'
_computing_structure_refinement 'XL-94 (Sheldrick, 1994)'
_computing_structure_solution 'SHELXS-86 (Sheldrick, 1990)'
_diffrn_ambient_temperature 130(2)
_diffrn_measurement_device 'Siemens R3m/V'
_diffrn_measurement_method '\w scans'
_diffrn_radiation_monochromator graphite
_diffrn_radiation_source 'fine-focus sealed tube'
_diffrn_radiation_type MoK\a
_diffrn_radiation_wavelength 0.71073
_diffrn_reflns_av_R_equivalents 0.0563
_diffrn_reflns_av_sigmaI/netI 0.0336
_diffrn_reflns_limit_h_max 23
_diffrn_reflns_limit_h_min -22
_diffrn_reflns_limit_k_max 0
_diffrn_reflns_limit_k_min -26
_diffrn_reflns_limit_l_max 0
_diffrn_reflns_limit_l_min -13
_diffrn_reflns_number 5627
_diffrn_reflns_theta_max 27.52
_diffrn_reflns_theta_min 1.54
_diffrn_standards_decay_% <1
_diffrn_standards_interval_count 198
_diffrn_standards_number 2
_exptl_absorpt_coefficient_mu 0.072
_exptl_absorpt_correction_T_max 0.96
_exptl_absorpt_correction_T_min 0.93
_exptl_absorpt_correction_type none
_exptl_crystal_colour red
_exptl_crystal_density_diffrn 1.227
_exptl_crystal_density_meas ?
_exptl_crystal_density_method N/A
_exptl_crystal_description 'irregular shape'
_exptl_crystal_F_000 1416
_exptl_crystal_size_max 1
_exptl_crystal_size_mid 0.58
_exptl_crystal_size_min 0.52
_refine_diff_density_max 0.273
_refine_diff_density_min -0.236
_refine_diff_density_rms 0.048
_refine_ls_abs_structure_details 'Flack H D (1983), Acta Cryst. A39, 876-881'
_refine_ls_abs_structure_Flack 3.78(407)
_refine_ls_extinction_method none
_refine_ls_goodness_of_fit_all 0.792
_refine_ls_goodness_of_fit_obs 0.753
_refine_ls_hydrogen_treatment constr
_refine_ls_matrix_type full
_refine_ls_number_parameters 469
_refine_ls_number_reflns 4412
_refine_ls_number_restraints 2
_refine_ls_restrained_S_all 0.791
_refine_ls_restrained_S_obs 0.753
_refine_ls_R_factor_all 0.0666
_refine_ls_R_factor_obs 0.0515
_refine_ls_shift/esd_max 0.000
_refine_ls_shift/esd_mean 0.000
_refine_ls_structure_factor_coef Fsqd
_refine_ls_weighting_details 'w=1/[\s^2^(Fo^2^)+(0.1184P)^2^+6.4631P] where P=(Fo^2^+2Fc^2^)/3'
_refine_ls_weighting_scheme calc
_refine_ls_wR_factor_all 0.1598
_refine_ls_wR_factor_obs 0.1374
_reflns_number_observed 3664
_reflns_number_total 4412
_reflns_observed_criterion >2sigma(I)
_cod_data_source_file ic970765g_01.cif
_cod_data_source_block ms234
_cod_depositor_comments
;
The following automatic conversions were performed:

'_exptl_crystal_density_meas' value 'n/d' was changed to '?' - the
value is perceived as not measured.

Automatic conversion script
Id: cif_fix_values 3008 2015-01-20 13:52:24Z robertas 

The following automatic conversions were performed:

'_refine_ls_weighting_scheme' value 'calc
w=1/[\s^2^(Fo^2^)+(0.1184P)^2^+6.4631P] where P=(Fo^2^+2Fc^2^)/3' was
changed to 'calc'. New tag '_refine_ls_weighting_details' was
created. The value of the new tag was set to
'w=1/[\s^2^(Fo^2^)+(0.1184P)^2^+6.4631P] where P=(Fo^2^+2Fc^2^)/3'.

Automatic conversion script
Id: cif_fix_values 3143 2015-03-26 13:38:13Z robertas 
;
_cod_original_cell_volume 3631.9(40)
_cod_database_code 4323730

loop_
_symmetry_equiv_pos_as_xyz
'x, y, z'
'x, -y, z+1/2'
'x+1/2, y+1/2, z'
'x+1/2, -y+1/2, z+1/2'

loop_
_atom_site_aniso_label
_atom_site_aniso_U_11
_atom_site_aniso_U_22
_atom_site_aniso_U_33
_atom_site_aniso_U_23
_atom_site_aniso_U_13
_atom_site_aniso_U_12
N21 0.0255(15) 0.025(2) 0.028(2) 0.0006(12) 0.0046(12) -0.0024(12)
N22 0.029(2) 0.024(2) 0.029(2) -0.0012(12) 0.0068(13) -0.0014(12)
N23 0.029(2) 0.027(2) 0.025(2) -0.0013(12) 0.0052(13) -0.0011(13)
N24 0.0255(15) 0.027(2) 0.0282(15) 0.0017(12) 0.0044(12) 0.0007(12)
C1 0.030(2) 0.023(2) 0.023(2) -0.0021(13) 0.0051(14) -0.0012(13)
C2 0.027(2) 0.026(2) 0.025(2) -0.0022(14) 0.0070(13) -0.0045(15)
C2A 0.038(2) 0.023(2) 0.036(2) -0.002(2) 0.011(2) -0.0030(15)
C2B 0.060(3) 0.031(2) 0.046(2) 0.009(2) 0.024(2) 0.002(2)
C3 0.031(2) 0.028(2) 0.024(2) -0.0016(14) 0.0075(14) -0.0036(14)
C3A 0.027(2) 0.024(2) 0.040(2) -0.0043(15) 0.009(2) -0.0055(13)
C3B 0.034(2) 0.046(3) 0.043(2) -0.012(2) -0.002(2) -0.005(2)
C4 0.027(2) 0.028(2) 0.022(2) 0.0010(13) 0.0058(14) -0.0012(14)
C5 0.026(2) 0.028(2) 0.025(2) 0.0018(14) 0.0051(14) -0.0003(14)
C5A 0.030(2) 0.021(2) 0.029(2) -0.0011(13) 0.0107(15) -0.0003(13)
C5B 0.031(2) 0.034(2) 0.029(2) 0.0010(15) 0.007(2) -0.001(2)
C5C 0.030(2) 0.039(2) 0.041(2) -0.004(2) 0.005(2) -0.002(2)
C5D 0.030(2) 0.035(2) 0.050(2) -0.006(2) 0.015(2) -0.001(2)
C5E 0.044(2) 0.033(2) 0.042(2) 0.000(2) 0.022(2) -0.004(2)
C5F 0.035(2) 0.029(2) 0.030(2) 0.0004(15) 0.010(2) -0.003(2)
C6 0.028(2) 0.024(2) 0.030(2) 0.0003(14) 0.0064(14) 0.0013(14)
C7 0.033(2) 0.029(2) 0.042(2) -0.002(2) 0.014(2) -0.0002(15)
C8 0.033(2) 0.028(2) 0.046(2) -0.003(2) 0.013(2) 0.001(2)
C9 0.029(2) 0.027(2) 0.031(2) -0.0011(14) 0.009(2) -0.0019(14)
C10 0.030(2) 0.025(2) 0.028(2) -0.0022(14) 0.0064(15) -0.0037(14)
C10A 0.030(2) 0.027(2) 0.045(2) 0.000(2) 0.015(2) -0.0046(15)
C10B 0.050(3) 0.033(2) 0.051(3) 0.008(2) 0.007(2) 0.006(2)
C10C 0.051(3) 0.040(3) 0.079(4) 0.014(3) 0.017(3) 0.010(2)
C10D 0.056(3) 0.021(2) 0.111(5) 0.006(2) 0.042(3) 0.003(2)
C10E 0.064(3) 0.032(2) 0.081(4) -0.016(2) 0.036(3) -0.013(2)
C10F 0.044(2) 0.028(2) 0.053(3) -0.008(2) 0.012(2) -0.006(2)
C11 0.031(2) 0.026(2) 0.026(2) 0.0000(14) 0.0058(14) -0.0040(15)
C12 0.034(2) 0.029(2) 0.032(2) -0.001(2) 0.010(2) -0.006(2)
C13 0.028(2) 0.032(2) 0.033(2) -0.001(2) 0.0092(15) -0.005(2)
C14 0.028(2) 0.032(2) 0.024(2) -0.0004(14) 0.0047(14) -0.0040(14)
C15 0.026(2) 0.030(2) 0.024(2) -0.0026(14) 0.0041(14) -0.0039(14)
C15A 0.025(2) 0.026(2) 0.033(2) -0.0018(15) 0.0060(15) -0.0016(14)
C15B 0.033(2) 0.036(2) 0.032(2) 0.001(2) 0.004(2) -0.003(2)
C15C 0.029(2) 0.040(2) 0.048(2) 0.001(2) -0.001(2) -0.001(2)
C15D 0.028(2) 0.032(2) 0.060(3) -0.002(2) 0.018(2) -0.002(2)
C15E 0.048(3) 0.043(2) 0.042(2) 0.000(2) 0.021(2) -0.004(2)
C15F 0.035(2) 0.044(2) 0.033(2) -0.001(2) 0.010(2) -0.004(2)
C16 0.028(2) 0.033(2) 0.025(2) 0.0005(14) 0.0058(14) -0.0033(15)
C17 0.028(2) 0.032(2) 0.040(2) 0.001(2) 0.006(2) 0.0012(15)
C18 0.029(2) 0.029(2) 0.047(2) 0.001(2) 0.008(2) 0.003(2)
C19 0.029(2) 0.029(2) 0.028(2) 0.0030(15) 0.0050(14) 0.0003(14)
C20 0.030(2) 0.028(2) 0.024(2) 0.0007(14) 0.0040(14) 0.0002(14)
C20A 0.025(2) 0.025(2) 0.032(2) 0.0009(14) 0.0093(14) 0.0029(13)
C20B 0.047(2) 0.035(2) 0.034(2) 0.000(2) 0.017(2) -0.001(2)
C20C 0.055(3) 0.033(2) 0.051(3) -0.006(2) 0.026(2) -0.002(2)
C20D 0.035(2) 0.026(2) 0.067(3) 0.000(2) 0.020(2) 0.006(2)
C20E 0.043(2) 0.036(2) 0.046(2) 0.010(2) 0.009(2) 0.011(2)
C20F 0.044(2) 0.034(2) 0.033(2) 0.003(2) 0.008(2) 0.004(2)

loop_
_atom_site_label
_atom_site_type_symbol
_atom_site_fract_x
_atom_site_fract_y
_atom_site_fract_z
_atom_site_U_iso_or_equiv
_atom_site_thermal_displace_type
_atom_site_occupancy
_atom_site_calc_flag
_atom_site_refinement_flags
_atom_site_disorder_group
N21 N 0.3238(2) 0.11001(15) 0.3985(3) 0.0275(6) Uani 1 d . .
H21A H 0.3539(2) 0.14512(15) 0.4055(3) 0.080 Uiso 1 d R .
N22 N 0.3042(2) 0.25230(15) 0.3859(3) 0.0282(7) Uani 1 d . .
N23 N 0.4578(2) 0.27906(15) 0.3848(3) 0.0283(7) Uani 1 d . .
H23A H 0.4298(2) 0.24409(15) 0.3905(3) 0.080 Uiso 1 d R .
N24 N 0.4827(2) 0.13927(15) 0.4133(3) 0.0281(6) Uani 1 d . .
C1 C 0.3491(2) 0.0470(2) 0.4019(4) 0.0261(7) Uani 1 d . .
C2 C 0.2831(2) 0.0060(2) 0.3869(4) 0.0265(7) Uani 1 d . .
C2A C 0.2785(2) -0.0669(2) 0.3960(4) 0.0329(8) Uani 1 d . .
H2AA H 0.3198(2) -0.0861(2) 0.3713(4) 0.080 Uiso 1 d R .
H2AB H 0.2303(2) -0.0820(2) 0.3310(4) 0.080 Uiso 1 d R .
C2B C 0.2849(3) -0.0888(2) 0.5429(5) 0.0439(10) Uani 1 d . .
H2BA H 0.2821(3) -0.1351(2) 0.5464(5) 0.080 Uiso 1 d R .
H2BB H 0.3335(3) -0.0744(2) 0.6077(5) 0.080 Uiso 1 d R .
H2BC H 0.2432(3) -0.0701(2) 0.5671(5) 0.080 Uiso 1 d R .
C3 C 0.2198(2) 0.0452(2) 0.3716(4) 0.0280(7) Uani 1 d . .
C3A C 0.1387(2) 0.0191(2) 0.3341(4) 0.0311(8) Uani 1 d . .
H3AA H 0.1081(2) 0.0480(2) 0.3682(4) 0.080 Uiso 1 d R .
H3AB H 0.1400(2) -0.0222(2) 0.3779(4) 0.080 Uiso 1 d R .
C3B C 0.1016(2) 0.0121(2) 0.1760(5) 0.0446(11) Uani 1 d . .
H3BA H 0.0500(2) -0.0046(2) 0.1538(5) 0.080 Uiso 1 d R .
H3BB H 0.0997(2) 0.0536(2) 0.1326(5) 0.080 Uiso 1 d R .
H3BC H 0.1320(2) -0.0172(2) 0.1424(5) 0.080 Uiso 1 d R .
C4 C 0.2462(2) 0.1118(2) 0.3820(4) 0.0263(7) Uani 1 d . .
C5 C 0.2044(2) 0.1689(2) 0.3804(4) 0.0272(7) Uani 1 d . .
C5A C 0.1217(2) 0.1638(2) 0.3735(4) 0.0266(7) Uani 1 d . .
C5B C 0.0618(2) 0.1748(2) 0.2472(4) 0.0321(8) Uani 1 d . .
H5BA H 0.0742(2) 0.1869(2) 0.1661(4) 0.080 Uiso 1 d R .
C5C C -0.0151(2) 0.1691(2) 0.2401(5) 0.0384(9) Uani 1 d . .
H5CA H -0.0556(2) 0.1759(2) 0.1526(5) 0.080 Uiso 1 d R .
C5D C -0.0328(2) 0.1531(2) 0.3578(5) 0.0380(9) Uani 1 d . .
H5DA H -0.0859(2) 0.1484(2) 0.3520(5) 0.080 Uiso 1 d R .
C5E C 0.0258(3) 0.1443(2) 0.4839(5) 0.0382(9) Uani 1 d . .
H5EA H 0.0136(3) 0.1345(2) 0.5663(5) 0.080 Uiso 1 d R .
C5F C 0.1027(2) 0.1494(2) 0.4915(4) 0.0318(8) Uani 1 d . .
H5FA H 0.1432(2) 0.1433(2) 0.5794(4) 0.080 Uiso 1 d R .
C6 C 0.2331(2) 0.2327(2) 0.3892(4) 0.0281(7) Uani 1 d . .
C7 C 0.1858(2) 0.2884(2) 0.3973(4) 0.0341(8) Uani 1 d . .
H7A H 0.1346(2) 0.2869(2) 0.4031(4) 0.080 Uiso 1 d R .
C8 C 0.2282(2) 0.3414(2) 0.3962(5) 0.0354(9) Uani 1 d . .
H8A H 0.2126(2) 0.3855(2) 0.3990(5) 0.080 Uiso 1 d R .
C9 C 0.3012(2) 0.3189(2) 0.3865(4) 0.0292(8) Uani 1 d . .
C10 C 0.3592(2) 0.3612(2) 0.3759(4) 0.0285(8) Uani 1 d . .
C10A C 0.3403(2) 0.4319(2) 0.3665(4) 0.0333(8) Uani 1 d . .
C10B C 0.2832(3) 0.4571(2) 0.2502(5) 0.0472(11) Uani 1 d . .
H10A H 0.2586(3) 0.4290(2) 0.1728(5) 0.080 Uiso 1 d R .
C10C C 0.2612(3) 0.5214(2) 0.2443(7) 0.0582(14) Uani 1 d . .
H10B H 0.2215(3) 0.5376(2) 0.1629(7) 0.080 Uiso 1 d R .
C10D C 0.2962(3) 0.5619(2) 0.3531(7) 0.059(2) Uani 1 d . .
H10C H 0.2812(3) 0.6066(2) 0.3490(7) 0.080 Uiso 1 d R .
C10E C 0.3535(3) 0.5381(2) 0.4690(7) 0.0560(14) Uani 1 d . .
H10D H 0.3776(3) 0.5666(2) 0.5459(7) 0.080 Uiso 1 d R .
C10F C 0.3758(3) 0.4733(2) 0.4771(5) 0.0427(10) Uani 1 d . .
H10E H 0.4155(3) 0.4574(2) 0.5586(5) 0.080 Uiso 1 d R .
C11 C 0.4310(2) 0.3418(2) 0.3727(4) 0.0287(8) Uani 1 d . .
C12 C 0.4934(2) 0.3813(2) 0.3623(4) 0.0321(8) Uani 1 d . .
H12A H 0.4924(2) 0.4275(2) 0.3521(4) 0.080 Uiso 1 d R .
C13 C 0.5543(2) 0.3423(2) 0.3712(4) 0.0314(8) Uani 1 d . .
H13A H 0.6037(2) 0.3559(2) 0.3678(4) 0.080 Uiso 1 d R .
C14 C 0.5325(2) 0.2772(2) 0.3850(4) 0.0292(8) Uani 1 d . .
C15 C 0.5787(2) 0.2214(2) 0.4017(4) 0.0277(7) Uani 1 d . .
C15A C 0.6605(2) 0.2309(2) 0.4049(4) 0.0292(8) Uani 1 d . .
C15B C 0.7220(2) 0.2255(2) 0.5294(4) 0.0351(9) Uani 1 d . .
H15A H 0.7123(2) 0.2155(2) 0.6141(4) 0.080 Uiso 1 d R .
C15C C 0.7975(2) 0.2347(2) 0.5321(5) 0.0425(10) Uani 1 d . .
H15B H 0.8396(2) 0.2314(2) 0.6189(5) 0.080 Uiso 1 d R .
C15D C 0.8128(2) 0.2482(2) 0.4117(5) 0.0391(10) Uani 1 d . .
H15C H 0.8652(2) 0.2543(2) 0.4145(5) 0.080 Uiso 1 d R .
C15E C 0.7521(3) 0.2532(2) 0.2861(5) 0.0426(10) Uani 1 d . .
H15D H 0.7621(3) 0.2630(2) 0.2015(5) 0.080 Uiso 1 d R .
C15F C 0.6762(2) 0.2438(2) 0.2829(4) 0.0379(9) Uani 1 d . .
H15E H 0.6342(2) 0.2466(2) 0.1959(4) 0.080 Uiso 1 d R .
C16 C 0.5550(2) 0.1580(2) 0.4159(4) 0.0298(8) Uani 1 d . .
C17 C 0.6053(2) 0.1024(2) 0.4271(5) 0.0347(8) Uani 1 d . .
H17A H 0.6584(2) 0.1031(2) 0.4314(5) 0.080 Uiso 1 d R .
C18 C 0.5628(2) 0.0499(2) 0.4302(5) 0.0363(9) Uani 1 d . .
H18A H 0.5798(2) 0.0057(2) 0.4385(5) 0.080 Uiso 1 d R .
C19 C 0.4859(2) 0.0732(2) 0.4209(4) 0.0299(8) Uani 1 d . .
C20 C 0.4249(2) 0.0299(2) 0.4133(4) 0.0284(7) Uani 1 d . .
C20A C 0.4459(2) -0.0404(2) 0.4126(4) 0.0274(7) Uani 1 d . .
C20B C 0.4388(3) -0.0710(2) 0.2872(4) 0.0378(9) Uani 1 d . .
H20A H 0.4188(3) -0.0473(2) 0.2014(4) 0.080 Uiso 1 d R .
C20C C 0.4609(3) -0.1348(2) 0.2853(5) 0.0439(10) Uani 1 d . .
H20B H 0.4557(3) -0.1553(2) 0.1980(5) 0.080 Uiso 1 d R .
C20D C 0.4907(3) -0.1690(2) 0.4086(6) 0.0417(10) Uani 1 d . .
H20C H 0.5058(3) -0.2134(2) 0.4071(6) 0.080 Uiso 1 d R .
C20E C 0.4982(3) -0.1390(2) 0.5339(5) 0.0434(10) Uani 1 d . .
H20D H 0.5179(3) -0.1628(2) 0.6195(5) 0.080 Uiso 1 d R .
C20F C 0.4771(2) -0.0747(2) 0.5366(4) 0.0381(9) Uani 1 d . .
H20E H 0.4841(2) -0.0536(2) 0.6240(4) 0.080 Uiso 1 d R .

loop_
_atom_type_symbol
_atom_type_description
_atom_type_scat_dispersion_real
_atom_type_scat_dispersion_imag
_atom_type_scat_source
C C 0.0033 0.0016 'International Tables Vol C Tables 4.2.6.8 and 6.1.1.4'
H H 0.0000 0.0000 'International Tables Vol C Tables 4.2.6.8 and 6.1.1.4'
N N 0.0061 0.0033 'International Tables Vol C Tables 4.2.6.8 and 6.1.1.4'

loop_
_geom_angle_atom_site_label_1
_geom_angle_atom_site_label_2
_geom_angle_atom_site_label_3
_geom_angle
_geom_angle_site_symmetry_1
_geom_angle_site_symmetry_3
_geom_angle_publ_flag
C4 N21 C1 110.8(3) . . ?
C9 N22 C6 104.8(3) . . ?
C14 N23 C11 110.8(3) . . ?
C19 N24 C16 105.0(3) . . ?
N21 C1 C20 123.9(3) . . ?
N21 C1 C2 106.8(3) . . ?
C20 C1 C2 129.3(3) . . ?
C3 C2 C1 108.0(3) . . ?
C3 C2 C2A 122.0(3) . . ?
C1 C2 C2A 129.8(3) . . ?
C2 C2A C2B 111.5(3) . . ?
C2 C3 C4 107.6(3) . . ?
C2 C3 C3A 122.6(3) . . ?
C4 C3 C3A 129.4(3) . . ?
C3 C3A C3B 110.6(3) . . ?
N21 C4 C5 124.2(3) . . ?
N21 C4 C3 106.7(3) . . ?
C5 C4 C3 129.0(3) . . ?
C4 C5 C6 126.4(3) . . ?
C4 C5 C5A 118.8(3) . . ?
C6 C5 C5A 114.7(3) . . ?
C5F C5A C5B 118.8(3) . . ?
C5F C5A C5 121.2(3) . . ?
C5B C5A C5 120.0(3) . . ?
C5C C5B C5A 120.1(4) . . ?
C5B C5C C5D 120.3(4) . . ?
C5E C5D C5C 120.1(4) . . ?
C5D C5E C5F 120.0(4) . . ?
C5A C5F C5E 120.8(4) . . ?
N22 C6 C5 127.6(3) . . ?
N22 C6 C7 110.8(3) . . ?
C5 C6 C7 121.6(3) . . ?
C8 C7 C6 106.5(4) . . ?
C7 C8 C9 106.8(3) . . ?
N22 C9 C10 126.1(4) . . ?
N22 C9 C8 111.0(3) . . ?
C10 C9 C8 122.9(4) . . ?
C11 C10 C9 124.6(4) . . ?
C11 C10 C10A 118.8(3) . . ?
C9 C10 C10A 116.5(3) . . ?
C10B C10A C10F 118.3(4) . . ?
C10B C10A C10 120.7(4) . . ?
C10F C10A C10 120.9(4) . . ?
C10C C10B C10A 121.4(5) . . ?
C10D C10C C10B 120.2(5) . . ?
C10C C10D C10E 119.4(4) . . ?
C10F C10E C10D 121.1(5) . . ?
C10E C10F C10A 119.7(5) . . ?
N23 C11 C10 125.8(3) . . ?
N23 C11 C12 105.8(3) . . ?
C10 C11 C12 128.4(4) . . ?
C13 C12 C11 108.4(4) . . ?
C12 C13 C14 108.4(4) . . ?
N23 C14 C15 125.8(3) . . ?
N23 C14 C13 106.7(3) . . ?
C15 C14 C13 127.4(4) . . ?
C16 C15 C14 125.6(3) . . ?
C16 C15 C15A 117.5(3) . . ?
C14 C15 C15A 116.9(3) . . ?
C15B C15A C15F 118.8(4) . . ?
C15B C15A C15 120.5(3) . . ?
C15F C15A C15 120.7(3) . . ?
C15A C15B C15C 120.3(4) . . ?
C15D C15C C15B 120.7(4) . . ?
C15C C15D C15E 119.7(4) . . ?
C15F C15E C15D 119.7(4) . . ?
C15E C15F C15A 120.6(4) . . ?
N24 C16 C15 126.4(3) . . ?
N24 C16 C17 111.2(3) . . ?
C15 C16 C17 122.3(4) . . ?
C18 C17 C16 106.4(4) . . ?
C17 C18 C19 106.7(4) . . ?
N24 C19 C20 127.6(4) . . ?
N24 C19 C18 110.7(3) . . ?
C20 C19 C18 121.5(4) . . ?
C1 C20 C19 126.0(3) . . ?
C1 C20 C20A 119.6(3) . . ?
C19 C20 C20A 114.3(3) . . ?
C20F C20A C20B 119.0(3) . . ?
C20F C20A C20 121.0(3) . . ?
C20B C20A C20 119.8(3) . . ?
C20C C20B C20A 120.6(4) . . ?
C20B C20C C20D 120.2(4) . . ?
C20C C20D C20E 119.7(4) . . ?
C20F C20E C20D 120.4(4) . . ?
C20E C20F C20A 120.1(4) . . ?

loop_
_geom_bond_atom_site_label_1
_geom_bond_atom_site_label_2
_geom_bond_distance
_geom_bond_site_symmetry_2
_geom_bond_publ_flag
N21 C4 1.375(5) . ?
N21 C1 1.378(5) . ?
N22 C9 1.377(5) . ?
N22 C6 1.375(5) . ?
N23 C14 1.368(5) . ?
N23 C11 1.377(5) . ?
N24 C19 1.368(5) . ?
N24 C16 1.372(5) . ?
C1 C20 1.400(5) . ?
C1 C2 1.443(5) . ?
C2 C3 1.380(5) . ?
C2 C2A 1.514(5) . ?
C2A C2B 1.528(6) . ?
C3 C4 1.451(5) . ?
C3 C3A 1.507(5) . ?
C3A C3B 1.529(6) . ?
C4 C5 1.403(5) . ?
C5 C6 1.412(5) . ?
C5 C5A 1.499(5) . ?
C5A C5F 1.390(5) . ?
C5A C5B 1.400(5) . ?
C5B C5C 1.392(6) . ?
C5C C5D 1.382(7) . ?
C5D C5E 1.381(6) . ?
C5E C5F 1.389(6) . ?
C6 C7 1.460(5) . ?
C7 C8 1.345(6) . ?
C8 C9 1.452(5) . ?
C9 C10 1.408(5) . ?
C10 C11 1.387(5) . ?
C10 C10A 1.498(5) . ?
C10A C10B 1.390(6) . ?
C10A C10F 1.389(6) . ?
C10B C10C 1.385(7) . ?
C10C C10D 1.365(8) . ?
C10D C10E 1.380(9) . ?
C10E C10F 1.394(6) . ?
C11 C12 1.438(5) . ?
C12 C13 1.357(6) . ?
C13 C14 1.424(5) . ?
C14 C15 1.407(5) . ?
C15 C16 1.402(5) . ?
C15 C15A 1.502(5) . ?
C15A C15B 1.389(5) . ?
C15A C15F 1.391(6) . ?
C15B C15C 1.387(6) . ?
C15C C15D 1.376(7) . ?
C15D C15E 1.388(7) . ?
C15E C15F 1.395(6) . ?
C16 C17 1.454(6) . ?
C17 C18 1.342(6) . ?
C18 C19 1.462(6) . ?
C19 C20 1.415(5) . ?
C20 C20A 1.504(5) . ?
C20A C20F 1.391(5) . ?
C20A C20B 1.390(6) . ?
C20B C20C 1.382(6) . ?
C20C C20D 1.383(7) . ?
C20D C20E 1.383(7) . ?
C20E C20F 1.386(6) . ?

loop_
_cod_related_entry_id
_cod_related_entry_database
_cod_related_entry_code
1 ChemSpider 29320075
